data_7109433
loop_
_publ_author_name
'Di Sun'
'Shuai Yuan'
'Hua Wang'
'Hai-Feng Lu'
'Sheng-Yu Feng'
'Dao-Feng Sun'

_publ_section_title
;
 Luminescence thermochromism of two entangled copper-iodide networks with
 a large temperature-dependent emission shift
;
_journal_name_full Chem.Commun.
_journal_page_first 6152
_journal_paper_doi 10.1039/c3cc42741b
_journal_volume 49
_journal_year 2013
_chemical_formula_sum 'C11 H16 Cu2 I2 N4'
_chemical_formula_weight 585.16
_space_group_IT_number 34
_symmetry_cell_setting orthorhombic
_symmetry_space_group_name_Hall 'P 2 -2n'
_symmetry_space_group_name_H-M 'P n n 2'
_atom_sites_solution_hydrogens geom
_atom_sites_solution_primary direct
_atom_sites_solution_secondary difmap
_audit_creation_method SHELXL-97
_audit_update_record
;
2013-01-11 # Formatted by publCIF
;
_cell_angle_alpha 90.00
_cell_angle_beta 90.00
_cell_angle_gamma 90.00
_cell_formula_units_Z 4
_cell_length_a 17.6379(5)
_cell_length_b 9.6123(5)
_cell_length_c 9.8809(9)
_cell_measurement_reflns_used 5938
_cell_measurement_temperature 100(2)
_cell_measurement_theta_max 27.43
_cell_measurement_theta_min 2.36
_cell_volume 1675.22(18)
_computing_structure_refinement 'SHELXL-97 (Sheldrick, 1997)'
_computing_structure_solution 'SHELXS-97 (Sheldrick, 1990)'
_diffrn_ambient_temperature 100(2)
_diffrn_measured_fraction_theta_full 0.991
_diffrn_measured_fraction_theta_max 0.991
_diffrn_radiation_monochromator graphite
_diffrn_radiation_source 'fine-focus sealed tube'
_diffrn_radiation_type MoK\a
_diffrn_radiation_wavelength 0.71073
_diffrn_reflns_av_R_equivalents 0.0165
_diffrn_reflns_av_sigmaI/netI 0.0203
_diffrn_reflns_limit_h_max 20
_diffrn_reflns_limit_h_min -17
_diffrn_reflns_limit_k_max 11
_diffrn_reflns_limit_k_min -11
_diffrn_reflns_limit_l_max 4
_diffrn_reflns_limit_l_min -11
_diffrn_reflns_number 5340
_diffrn_reflns_theta_full 25.00
_diffrn_reflns_theta_max 25.00
_diffrn_reflns_theta_min 2.31
_exptl_absorpt_coefficient_mu 6.216
_exptl_absorpt_correction_T_max 0.3695
_exptl_absorpt_correction_T_min 0.3056
_exptl_absorpt_correction_type multi-scan
_exptl_absorpt_process_details sadabs
_exptl_crystal_density_diffrn 2.320
_exptl_crystal_density_method 'not measured'
_exptl_crystal_F_000 1096
_exptl_crystal_size_max 0.25
_exptl_crystal_size_mid 0.20
_exptl_crystal_size_min 0.20
_refine_diff_density_max 0.661
_refine_diff_density_min -0.837
_refine_diff_density_rms 0.127
_refine_ls_abs_structure_details 'Flack H D (1983), Acta Cryst. A39, 876-881'
_refine_ls_abs_structure_Flack 0.01(3)
_refine_ls_extinction_method none
_refine_ls_goodness_of_fit_ref 1.181
_refine_ls_hydrogen_treatment constr
_refine_ls_matrix_type full
_refine_ls_number_parameters 174
_refine_ls_number_reflns 1978
_refine_ls_number_restraints 1
_refine_ls_restrained_S_all 1.181
_refine_ls_R_factor_all 0.0177
_refine_ls_R_factor_gt 0.0177
_refine_ls_shift/su_max 0.001
_refine_ls_shift/su_mean 0.000
_refine_ls_structure_factor_coef Fsqd
_refine_ls_weighting_details 'calc w=1/[\s^2^(Fo^2^)+(0.0185P)^2^+3.1536P] where P=(Fo^2^+2Fc^2^)/3'
_refine_ls_weighting_scheme calc
_refine_ls_wR_factor_gt 0.0441
_refine_ls_wR_factor_ref 0.0441
_reflns_number_gt 1977
_reflns_number_total 1978
_reflns_threshold_expression >2sigma(I)
_cod_data_source_file c3cc42741b.txt
_cod_data_source_block 1-100K
_cod_original_sg_symbol_H-M Pnn2
_cod_database_code 7109433

loop_
_symmetry_equiv_pos_as_xyz
'x, y, z'
'-x, -y, z'
'x+1/2, -y+1/2, z+1/2'
'-x+1/2, y+1/2, z+1/2'

loop_
_atom_site_label
_atom_site_type_symbol
_atom_site_fract_x
_atom_site_fract_y
_atom_site_fract_z
_atom_site_U_iso_or_equiv
_atom_site_adp_type
_atom_site_occupancy
_atom_site_symmetry_multiplicity
_atom_site_calc_flag
_atom_site_refinement_flags
Cu1 Cu 0.53255(4) 0.15025(6) 0.74026(7) 0.01434(15) Uani 1 1 d .
Cu2 Cu 0.57154(4) -0.04282(7) 0.92560(8) 0.01495(15) Uani 1 1 d .
I1 I 0.613150(17) -0.08488(3) 0.67019(4) 0.01287(9) Uani 1 1 d .
I2 I 0.546531(19) 0.22180(3) 0.99318(4) 0.01650(9) Uani 1 1 d .
C1 C 0.6083(3) 0.4977(6) 0.7100(6) 0.0180(13) Uani 1 1 d .
H1A H 0.6616 0.5264 0.7065 0.027 Uiso 1 1 calc R
H1B H 0.5996 0.4418 0.7915 0.027 Uiso 1 1 calc R
H1C H 0.5758 0.5804 0.7124 0.027 Uiso 1 1 calc R
C2 C 0.5899(3) 0.4137(5) 0.5882(6) 0.0133(11) Uani 1 1 d .
C3 C 0.5563(3) 0.2429(6) 0.4575(6) 0.0180(13) Uani 1 1 d .
H3 H 0.5389 0.1546 0.4273 0.022 Uiso 1 1 calc R
C4 C 0.5782(3) 0.3480(5) 0.3753(6) 0.0167(12) Uani 1 1 d .
H4 H 0.5789 0.3476 0.2792 0.020 Uiso 1 1 calc R
C5 C 0.6279(3) 0.5917(5) 0.4130(7) 0.0180(12) Uani 1 1 d .
H5A H 0.6158 0.6631 0.4819 0.022 Uiso 1 1 calc R
H5B H 0.6017 0.6178 0.3281 0.022 Uiso 1 1 calc R
C6 C 0.7122(3) 0.5901(7) 0.3886(8) 0.0294(16) Uani 1 1 d .
H6A H 0.7241 0.5175 0.3209 0.035 Uiso 1 1 calc R
H6B H 0.7382 0.5649 0.4739 0.035 Uiso 1 1 calc R
C7 C 0.7429(3) 0.7292(6) 0.3388(7) 0.0254(15) Uani 1 1 d .
H7A H 0.7292 0.8023 0.4050 0.030 Uiso 1 1 calc R
H7B H 0.7989 0.7241 0.3351 0.030 Uiso 1 1 calc R
C8 C 0.7416(4) 0.7044(7) 0.0871(8) 0.0295(15) Uani 1 1 d .
H8 H 0.7800 0.6354 0.0804 0.035 Uiso 1 1 calc R
C9 C 0.7018(3) 0.7608(7) -0.0143(9) 0.0295(14) Uani 1 1 d .
H9 H 0.7070 0.7362 -0.1070 0.035 Uiso 1 1 calc R
C10 C 0.6616(3) 0.8590(6) 0.1682(8) 0.0231(12) Uani 1 1 d .
C11 C 0.6214(4) 0.9501(8) 0.2625(8) 0.0366(17) Uani 1 1 d .
H11A H 0.5906 0.8937 0.3241 0.055 Uiso 1 1 calc R
H11B H 0.5885 1.0135 0.2116 0.055 Uiso 1 1 calc R
H11C H 0.6583 1.0042 0.3149 0.055 Uiso 1 1 calc R
N1 N 0.5628(3) 0.2820(4) 0.5906(5) 0.0132(10) Uani 1 1 d .
N2 N 0.5991(3) 0.4558(4) 0.4592(5) 0.0141(10) Uani 1 1 d .
N3 N 0.6517(3) 0.8606(5) 0.0353(6) 0.0245(12) Uani 1 1 d .
N4 N 0.7147(3) 0.7693(5) 0.2065(5) 0.0244(13) Uani 1 1 d .

loop_
_atom_site_aniso_label
_atom_site_aniso_U_11
_atom_site_aniso_U_22
_atom_site_aniso_U_33
_atom_site_aniso_U_23
_atom_site_aniso_U_13
_atom_site_aniso_U_12
Cu1 0.0170(3) 0.0144(3) 0.0117(3) 0.0025(3) 0.0001(3) -0.0019(2)
Cu2 0.0134(3) 0.0194(3) 0.0121(3) 0.0025(3) -0.0014(3) 0.0047(2)
I1 0.01419(16) 0.01108(15) 0.01336(16) -0.00078(16) 0.00231(16) -0.00107(11)
I2 0.02036(18) 0.01740(16) 0.01174(17) -0.00425(16) 0.00162(17) -0.00530(13)
C1 0.025(3) 0.011(2) 0.018(3) 0.004(2) 0.000(2) -0.001(2)
C2 0.014(3) 0.012(3) 0.014(3) 0.002(2) 0.003(2) 0.0038(19)
C3 0.022(3) 0.018(3) 0.014(4) -0.004(2) 0.001(2) -0.004(2)
C4 0.020(3) 0.017(3) 0.014(3) -0.001(2) 0.003(2) 0.001(2)
C5 0.020(3) 0.018(3) 0.017(3) 0.007(3) 0.005(3) -0.001(2)
C6 0.019(3) 0.031(3) 0.037(4) 0.023(3) 0.000(3) 0.002(2)
C7 0.022(3) 0.033(4) 0.022(4) 0.019(3) -0.009(3) -0.008(2)
C8 0.030(4) 0.030(3) 0.029(4) 0.005(3) 0.005(3) 0.007(3)
C9 0.023(3) 0.040(4) 0.026(3) -0.008(3) 0.006(3) 0.006(2)
C10 0.018(3) 0.027(3) 0.025(3) 0.008(3) -0.004(3) -0.006(2)
C11 0.052(5) 0.038(4) 0.020(4) 0.004(3) -0.006(3) 0.014(3)
N1 0.014(2) 0.014(2) 0.012(3) 0.0014(19) -0.002(2) -0.0024(16)
N2 0.018(2) 0.012(2) 0.012(3) 0.0024(19) 0.0026(19) -0.0015(17)
N3 0.017(3) 0.032(3) 0.024(3) 0.010(2) 0.001(2) 0.001(2)
N4 0.019(3) 0.030(3) 0.024(3) 0.019(2) -0.012(2) -0.0115(19)

loop_
_atom_type_symbol
_atom_type_description
_atom_type_scat_dispersion_real
_atom_type_scat_dispersion_imag
_atom_type_scat_source
C C 0.0033 0.0016 'International Tables Vol C Tables 4.2.6.8 and 6.1.1.4'
H H 0.0000 0.0000 'International Tables Vol C Tables 4.2.6.8 and 6.1.1.4'
N N 0.0061 0.0033 'International Tables Vol C Tables 4.2.6.8 and 6.1.1.4'
Cu Cu 0.3201 1.2651 'International Tables Vol C Tables 4.2.6.8 and 6.1.1.4'
I I -0.4742 1.8119 'International Tables Vol C Tables 4.2.6.8 and 6.1.1.4'

loop_
_geom_angle_atom_site_label_1
_geom_angle_atom_site_label_2
_geom_angle_atom_site_label_3
_geom_angle
_geom_angle_site_symmetry_1
_geom_angle_site_symmetry_3
_geom_angle_publ_flag
N1 Cu1 I2 120.82(14) . . y
N1 Cu1 Cu2 149.52(13) . . ?
I2 Cu1 Cu2 60.38(2) . . ?
N1 Cu1 I1 101.95(13) . 2_655 y
I2 Cu1 I1 113.13(3) . 2_655 y
Cu2 Cu1 I1 104.68(3) . 2_655 ?
N1 Cu1 I1 101.18(13) . . y
I2 Cu1 I1 114.11(3) . . y
Cu2 Cu1 I1 58.34(2) . . ?
I1 Cu1 I1 103.44(2) 2_655 . y
N1 Cu1 Cu2 152.45(13) . 2_655 ?
I2 Cu1 Cu2 61.99(2) . 2_655 ?
Cu2 Cu1 Cu2 57.83(3) . 2_655 ?
I1 Cu1 Cu2 57.52(2) 2_655 2_655 ?
I1 Cu1 Cu2 101.57(2) . 2_655 ?
N3 Cu2 Cu2 144.34(15) 1_546 2_655 ?
N3 Cu2 I1 104.33(16) 1_546 . y
Cu2 Cu2 I1 108.031(16) 2_655 . ?
N3 Cu2 I2 114.96(16) 1_546 . y
Cu2 Cu2 I2 63.06(2) 2_655 . ?
I1 Cu2 I2 115.36(3) . . y
N3 Cu2 Cu1 149.75(15) 1_546 . ?
Cu2 Cu2 Cu1 62.87(2) 2_655 . ?
I1 Cu2 Cu1 62.00(2) . . ?
I2 Cu2 Cu1 58.09(2) . . ?
N3 Cu2 I2 96.42(15) 1_546 2_655 y
Cu2 Cu2 I2 58.68(3) 2_655 2_655 ?
I1 Cu2 I2 109.90(3) . 2_655 y
I2 Cu2 I2 113.95(3) . 2_655 y
Cu1 Cu2 I2 113.43(3) . 2_655 ?
N3 Cu2 Cu1 130.25(16) 1_546 2_655 ?
Cu2 Cu2 Cu1 59.30(2) 2_655 2_655 ?
I1 Cu2 Cu1 60.17(2) . 2_655 ?
I2 Cu2 Cu1 114.10(3) . 2_655 ?
Cu1 Cu2 Cu1 68.98(3) . 2_655 ?
I2 Cu2 Cu1 55.70(2) 2_655 2_655 ?
Cu2 I1 Cu1 62.31(2) . 2_655 ?
Cu2 I1 Cu1 59.67(2) . . ?
Cu1 I1 Cu1 68.92(2) 2_655 . ?
Cu1 I2 Cu2 61.53(2) . . ?
Cu1 I2 Cu2 62.32(2) . 2_655 ?
Cu2 I2 Cu2 58.26(2) . 2_655 ?
C2 C1 H1A 109.5 . . ?
C2 C1 H1B 109.5 . . ?
H1A C1 H1B 109.5 . . ?
C2 C1 H1C 109.5 . . ?
H1A C1 H1C 109.5 . . ?
H1B C1 H1C 109.5 . . ?
N2 C2 N1 109.9(5) . . ?
N2 C2 C1 125.2(5) . . ?
N1 C2 C1 124.9(5) . . ?
C4 C3 N1 110.3(5) . . ?
C4 C3 H3 124.9 . . ?
N1 C3 H3 124.9 . . ?
C3 C4 N2 106.1(5) . . ?
C3 C4 H4 126.9 . . ?
N2 C4 H4 126.9 . . ?
N2 C5 C6 112.3(5) . . ?
N2 C5 H5A 109.1 . . ?
C6 C5 H5A 109.1 . . ?
N2 C5 H5B 109.1 . . ?
C6 C5 H5B 109.1 . . ?
H5A C5 H5B 107.9 . . ?
C5 C6 C7 113.2(5) . . ?
C5 C6 H6A 108.9 . . ?
C7 C6 H6A 108.9 . . ?
C5 C6 H6B 108.9 . . ?
C7 C6 H6B 108.9 . . ?
H6A C6 H6B 107.8 . . ?
N4 C7 C6 113.7(5) . . ?
N4 C7 H7A 108.8 . . ?
C6 C7 H7A 108.8 . . ?
N4 C7 H7B 108.8 . . ?
C6 C7 H7B 108.8 . . ?
H7A C7 H7B 107.7 . . ?
C9 C8 N4 105.6(5) . . ?
C9 C8 H8 127.2 . . ?
N4 C8 H8 127.2 . . ?
C8 C9 N3 110.4(7) . . ?
C8 C9 H9 124.8 . . ?
N3 C9 H9 124.8 . . ?
N3 C10 N4 112.6(6) . . ?
N3 C10 C11 124.1(6) . . ?
N4 C10 C11 123.3(7) . . ?
C10 C11 H11A 109.5 . . ?
C10 C11 H11B 109.5 . . ?
H11A C11 H11B 109.5 . . ?
C10 C11 H11C 109.5 . . ?
H11A C11 H11C 109.5 . . ?
H11B C11 H11C 109.5 . . ?
C2 N1 C3 105.6(5) . . ?
C2 N1 Cu1 133.9(4) . . ?
C3 N1 Cu1 120.5(4) . . ?
C2 N2 C4 108.1(4) . . ?
C2 N2 C5 127.0(5) . . ?
C4 N2 C5 124.9(5) . . ?
C10 N3 C9 104.9(6) . . ?
C10 N3 Cu2 129.3(5) . 1_564 ?
C9 N3 Cu2 125.1(5) . 1_564 ?
C10 N4 C8 106.5(6) . . ?
C10 N4 C7 132.2(7) . . ?
C8 N4 C7 121.2(5) . . ?

loop_
_geom_bond_atom_site_label_1
_geom_bond_atom_site_label_2
_geom_bond_distance
_geom_bond_site_symmetry_2
_geom_bond_publ_flag
Cu1 N1 2.018(5) . y
Cu1 I2 2.6037(8) . y
Cu1 Cu2 2.6965(10) . y
Cu1 I1 2.7346(7) 2_655 y
Cu1 I1 2.7584(7) . y
Cu1 Cu2 2.7911(10) 2_655 y
Cu2 N3 2.009(5) 1_546 y
Cu2 Cu2 2.6545(13) 2_655 y
Cu2 I1 2.6591(9) . y
Cu2 I2 2.6666(7) . y
Cu2 I2 2.7826(7) 2_655 y
Cu2 Cu1 2.7911(10) 2_655 y
I1 Cu1 2.7346(7) 2_655 y
I2 Cu2 2.7826(8) 2_655 y
C1 C2 1.485(8) . ?
C1 H1A 0.9800 . ?
C1 H1B 0.9800 . ?
C1 H1C 0.9800 . ?
C2 N2 1.347(8) . ?
C2 N1 1.354(7) . ?
C3 C4 1.352(8) . ?
C3 N1 1.373(8) . ?
C3 H3 0.9500 . ?
C4 N2 1.378(7) . ?
C4 H4 0.9500 . ?
C5 N2 1.473(7) . ?
C5 C6 1.507(8) . ?
C5 H5A 0.9900 . ?
C5 H5B 0.9900 . ?
C6 C7 1.525(8) . ?
C6 H6A 0.9900 . ?
C6 H6B 0.9900 . ?
C7 N4 1.451(8) . ?
C7 H7A 0.9900 . ?
C7 H7B 0.9900 . ?
C8 C9 1.337(10) . ?
C8 N4 1.417(9) . ?
C8 H8 0.9500 . ?
C9 N3 1.394(8) . ?
C9 H9 0.9500 . ?
C10 N3 1.324(10) . ?
C10 N4 1.327(8) . ?
C10 C11 1.463(10) . ?
C11 H11A 0.9800 . ?
C11 H11B 0.9800 . ?
C11 H11C 0.9800 . ?
N3 Cu2 2.009(5) 1_564 ?
